data_2020484
loop_
_publ_author_name
'Garc\'ia-Eleno, Marco A.'
'Quezada-Miriel, Magdalena'
'Reyes-Mart\'inez, Reyna'
'Hern\'andez-Ortega, Sim\'on'
'Morales-Morales, David'

_publ_section_title
;
 A comparative study of the packing of two polymorphs of the nickel(II)
 pincer complex
 [2,6-bis(di-<i>tert</i>-butylphosphinoyl)-4-(3,5-dinitrobenzoyloxy)phenyl-\k^3^<i>P</i>,<i>C</i>^1^,<i>P</i>']chloridonickel(II)
;
_journal_issue 5
_journal_name_full 'Acta Crystallographica Section C'
_journal_page_first 393
_journal_page_last 397
_journal_paper_doi 10.1107/S2053229616005143
_journal_volume 72
_journal_year 2016
_chemical_formula_iupac '[Ni (C29 H41 N2 O8 P2) Cl]'
_chemical_formula_moiety 'C29 H41 Cl N2 Ni O8 P2'
_chemical_formula_sum 'C29 H41 Cl N2 Ni O8 P2'
_chemical_formula_weight 701.74
_chemical_name_systematic
'[2,6-Bis(di-<i>tert</i>-butylphosphinoyl)-4-(3,5-dinitrobenzoyloxy)phenyl-\k^3^<i>P</i>,<i>C</i>^1^,<i>P</i>']chloridonickel(II)'
_space_group_crystal_system monoclinic
_space_group_IT_number 9
_space_group_name_Hall 'C -2yc'
_space_group_name_H-M_alt 'C 1 c 1'
_symmetry_space_group_name_Hall 'C -2yc'
_symmetry_space_group_name_H-M 'C 1 c 1'
_atom_sites_solution_hydrogens geom
_audit_creation_method SHELXL-2014/7
_cell_angle_alpha 90
_cell_angle_beta 101.8510(10)
_cell_angle_gamma 90
_cell_formula_units_Z 4
_cell_length_a 10.9248(9)
_cell_length_b 21.5339(18)
_cell_length_c 15.0710(12)
_cell_measurement_reflns_used 6354
_cell_measurement_temperature 298(2)
_cell_measurement_theta_max 24.97
_cell_measurement_theta_min 2.31
_cell_volume 3469.9(5)
_computing_cell_refinement
;
APEX2 (Bruker, 2012)
;
_computing_data_collection
;
APEX2 (Bruker, 2012)
;
_computing_data_reduction
;
SAINT (Bruker, 2012)
;
_computing_molecular_graphics
;
DIAMOND (Brandenburg, 2006)
;
_computing_publication_material
;
PLATON (Spek, 2009) and DIAMOND (Brandenburg, 2006)
;
_computing_structure_refinement
;
SHELXL2014 (Sheldrick, 2015b)
;
_computing_structure_solution
;
SHELXT (Sheldrick, 2015a)
;
_diffrn_ambient_temperature 298(2)
_diffrn_detector_area_resol_mean 0.83
_diffrn_measured_fraction_theta_full 1.000
_diffrn_measured_fraction_theta_max 0.998
_diffrn_measurement_device_type 'Bruker SMART APEX CCD area-detector'
_diffrn_measurement_method 'omega scans'
_diffrn_radiation_type MoK\a
_diffrn_radiation_wavelength 0.71073
_diffrn_reflns_av_R_equivalents 0.0347
_diffrn_reflns_limit_h_max 13
_diffrn_reflns_limit_h_min -13
_diffrn_reflns_limit_k_max 25
_diffrn_reflns_limit_k_min -25
_diffrn_reflns_limit_l_max 17
_diffrn_reflns_limit_l_min -18
_diffrn_reflns_number 14268
_diffrn_reflns_theta_full 25.242
_diffrn_reflns_theta_max 25.380
_diffrn_reflns_theta_min 1.891
_exptl_absorpt_coefficient_mu 0.775
_exptl_absorpt_correction_T_max 0.9436
_exptl_absorpt_correction_T_min 0.8084
_exptl_absorpt_correction_type analytical
_exptl_absorpt_process_details
;
(SADABS; Bruker, 2014)
;
_exptl_crystal_colour Yellow
_exptl_crystal_density_diffrn 1.343
_exptl_crystal_description Prism
_exptl_crystal_F_000 1472
_exptl_crystal_size_max 0.400
_exptl_crystal_size_mid 0.130
_exptl_crystal_size_min 0.100
_refine_diff_density_max 0.473
_refine_diff_density_min -0.182
_refine_ls_abs_structure_details
;
Flack <i>x</i> determined using 2129 quotients [(I+)-(I-)]/[(I+)+(I-)]
(Parsons <i>et al.</i>,  2013)
;
_refine_ls_abs_structure_Flack 0.054(9)
_refine_ls_extinction_method none
_refine_ls_goodness_of_fit_ref 0.980
_refine_ls_hydrogen_treatment constr
_refine_ls_matrix_type full
_refine_ls_number_parameters 400
_refine_ls_number_reflns 6265
_refine_ls_number_restraints 2
_refine_ls_restrained_S_all 0.980
_refine_ls_R_factor_all 0.0505
_refine_ls_R_factor_gt 0.0417
_refine_ls_shift/su_max 0.000
_refine_ls_shift/su_mean 0.000
_refine_ls_structure_factor_coef Fsqd
_refine_ls_weighting_details 'w=1/[\s^2^(Fo^2^)+(0.0332P)^2^] where P=(Fo^2^+2Fc^2^)/3'
_refine_ls_weighting_scheme calc
_refine_ls_wR_factor_gt 0.0860
_refine_ls_wR_factor_ref 0.0899
_reflns_number_gt 5343
_reflns_number_total 6265
_reflns_threshold_expression 'I > 2\s(I)'
_cod_data_source_file cu3094sup1.cif
_cod_data_source_block Ib
_cod_depositor_comments 'Adding full bibliography for 2020483--2020484.cif.'
_cod_database_code 2020484
_cod_database_fobs_code 2020484
_shelx_space_group_comment
;
The symmetry employed for this shelxl refinement is uniquely defined
by the following loop, which should always be used as a source of
symmetry information in preference to the above space-group names.
They are only intended as comments.
;
_shelx_estimated_absorpt_t_min 0.747
_shelx_estimated_absorpt_t_max 0.926

loop_
_space_group_symop_operation_xyz
'x, y, z'
'x, -y, z+1/2'
'x+1/2, y+1/2, z'
'x+1/2, -y+1/2, z+1/2'

loop_
_atom_site_type_symbol
_atom_site_label
_atom_site_fract_x
_atom_site_fract_y
_atom_site_fract_z
_atom_site_U_iso_or_equiv
_atom_site_adp_type
_atom_site_calc_flag
_atom_site_occupancy
Ni Ni1 0.64515(5) 0.23414(3) 0.42848(4) 0.04456(18) Uani d 1
Cl Cl1 0.72001(17) 0.17933(8) 0.32868(12) 0.0765(5) Uani d 1
P P1 0.76616(13) 0.31504(6) 0.43229(10) 0.0508(4) Uani d 1
P P2 0.50454(13) 0.16828(7) 0.45232(10) 0.0496(3) Uani d 1
O O1 0.7249(4) 0.36226(16) 0.5076(3) 0.0590(10) Uani d 1
O O2 0.4359(4) 0.20096(18) 0.5281(3) 0.0642(11) Uani d 1
O O3 0.4684(4) 0.37610(18) 0.7264(2) 0.0573(10) Uani d 1
O O4 0.3108(4) 0.43072(19) 0.6435(3) 0.0651(11) Uani d 1
O O5 0.1763(8) 0.6129(3) 0.8029(4) 0.159(4) Uani d 1
O O6 0.2793(5) 0.6382(2) 0.9322(4) 0.0938(16) Uani d 1
O O7 0.5749(8) 0.3977(3) 1.0476(3) 0.154(3) Uani d 1
O O8 0.5232(6) 0.4772(2) 1.1127(3) 0.1091(19) Uani d 1
N N1 0.2558(6) 0.6034(3) 0.8694(4) 0.0753(16) Uani d 1
N N2 0.5232(6) 0.4476(3) 1.0459(3) 0.0793(17) Uani d 1
C C1 0.6305(5) 0.3378(2) 0.5458(3) 0.0463(12) Uani d 1
C C2 0.5823(5) 0.2800(2) 0.5160(3) 0.0433(12) Uani d 1
C C3 0.4875(5) 0.2582(2) 0.5568(4) 0.0502(12) Uani d 1
C C4 0.4433(5) 0.2892(3) 0.6239(4) 0.0559(14) Uani d 1
H H4 0.3797 0.2729 0.6496 0.067 Uiso calc 1
C C5 0.4975(5) 0.3451(3) 0.6507(3) 0.0501(13) Uani d 1
C C6 0.5904(5) 0.3712(2) 0.6132(3) 0.0503(13) Uani d 1
H H6 0.6247 0.4096 0.6323 0.060 Uiso calc 1
C C7 0.3801(5) 0.4200(2) 0.7143(3) 0.0456(12) Uani d 1
C C8 0.3813(5) 0.4543(2) 0.8001(3) 0.0435(12) Uani d 1
C C9 0.3159(5) 0.5094(2) 0.7962(3) 0.0506(13) Uani d 1
H H9 0.2669 0.5229 0.7417 0.061 Uiso calc 1
C C10 0.3241(5) 0.5441(2) 0.8736(3) 0.0521(13) Uani d 1
C C11 0.3912(5) 0.5262(2) 0.9558(3) 0.0505(13) Uani d 1
H H11 0.3953 0.5504 1.0075 0.061 Uiso calc 1
C C12 0.4534(5) 0.4697(3) 0.9582(3) 0.0495(13) Uani d 1
C C13 0.4500(5) 0.4340(3) 0.8823(3) 0.0510(13) Uani d 1
H H13 0.4935 0.3967 0.8861 0.061 Uiso calc 1
C C14 0.7327(7) 0.3652(3) 0.3290(4) 0.0655(16) Uani d 1
C C15 0.7812(9) 0.3356(4) 0.2507(5) 0.102(3) Uani d 1
H H15A 0.7597 0.3615 0.1979 0.123 Uiso calc 1
H H15B 0.7441 0.2954 0.2377 0.123 Uiso calc 1
H H15C 0.8705 0.3315 0.2673 0.123 Uiso calc 1
C C16 0.7845(12) 0.4306(4) 0.3457(8) 0.147(4) Uani d 1
H H16A 0.8726 0.4286 0.3708 0.176 Uiso calc 1
H H16B 0.7430 0.4515 0.3875 0.176 Uiso calc 1
H H16C 0.7707 0.4530 0.2895 0.176 Uiso calc 1
C C17 0.5913(8) 0.3678(5) 0.3044(6) 0.114(3) Uani d 1
H H17A 0.5657 0.3931 0.2514 0.137 Uiso calc 1
H H17B 0.5600 0.3853 0.3539 0.137 Uiso calc 1
H H17C 0.5586 0.3266 0.2923 0.137 Uiso calc 1
C C18 0.9347(6) 0.3045(3) 0.4830(5) 0.0733(18) Uani d 1
C C19 1.0008(7) 0.3654(4) 0.5153(7) 0.108(3) Uani d 1
H H19A 1.0828 0.3567 0.5502 0.130 Uiso calc 1
H H19B 0.9533 0.3875 0.5521 0.130 Uiso calc 1
H H19C 1.0078 0.3904 0.4637 0.130 Uiso calc 1
C C20 1.0027(7) 0.2708(3) 0.4181(6) 0.092(2) Uani d 1
H H20A 1.0091 0.2978 0.3685 0.111 Uiso calc 1
H H20B 0.9568 0.2342 0.3951 0.111 Uiso calc 1
H H20C 1.0850 0.2593 0.4498 0.111 Uiso calc 1
C C21 0.9351(8) 0.2625(5) 0.5641(6) 0.112(3) Uani d 1
H H21A 1.0190 0.2584 0.5985 0.135 Uiso calc 1
H H21B 0.9036 0.2223 0.5434 0.135 Uiso calc 1
H H21C 0.8831 0.2802 0.6017 0.135 Uiso calc 1
C C22 0.3682(6) 0.1556(3) 0.3573(4) 0.0659(16) Uani d 1
C C23 0.3278(8) 0.2195(4) 0.3243(7) 0.107(3) Uani d 1
H H23A 0.2545 0.2167 0.2769 0.129 Uiso calc 1
H H23B 0.3938 0.2392 0.3014 0.129 Uiso calc 1
H H23C 0.3093 0.2436 0.3736 0.129 Uiso calc 1
C C24 0.2616(7) 0.1215(4) 0.3860(6) 0.106(3) Uani d 1
H H24A 0.2406 0.1419 0.4375 0.127 Uiso calc 1
H H24B 0.2865 0.0795 0.4019 0.127 Uiso calc 1
H H24C 0.1901 0.1213 0.3368 0.127 Uiso calc 1
C C25 0.4079(7) 0.1201(4) 0.2790(5) 0.095(2) Uani d 1
H H25A 0.3407 0.1207 0.2268 0.113 Uiso calc 1
H H25B 0.4273 0.0779 0.2971 0.113 Uiso calc 1
H H25C 0.4803 0.1395 0.2644 0.113 Uiso calc 1
C C26 0.5649(6) 0.0960(3) 0.5139(5) 0.0713(17) Uani d 1
C C27 0.4798(10) 0.0686(4) 0.5704(7) 0.118(3) Uani d 1
H H27A 0.4009 0.0584 0.5321 0.141 Uiso calc 1
H H27B 0.4671 0.0983 0.6152 0.141 Uiso calc 1
H H27C 0.5172 0.0318 0.6000 0.141 Uiso calc 1
C C28 0.5961(8) 0.0469(3) 0.4492(7) 0.099(2) Uani d 1
H H28A 0.6411 0.0135 0.4834 0.119 Uiso calc 1
H H28B 0.6468 0.0651 0.4110 0.119 Uiso calc 1
H H28C 0.5202 0.0312 0.4124 0.119 Uiso calc 1
C C29 0.6900(8) 0.1154(4) 0.5746(6) 0.116(3) Uani d 1
H H29A 0.7296 0.0797 0.6064 0.139 Uiso calc 1
H H29B 0.6750 0.1459 0.6176 0.139 Uiso calc 1
H H29C 0.7434 0.1327 0.5378 0.139 Uiso calc 1

loop_
_atom_site_aniso_label
_atom_site_aniso_U_11
_atom_site_aniso_U_22
_atom_site_aniso_U_33
_atom_site_aniso_U_12
_atom_site_aniso_U_13
_atom_site_aniso_U_23
Ni1 0.0495(4) 0.0449(3) 0.0432(3) 0.0016(3) 0.0186(3) -0.0056(3)
Cl1 0.0873(12) 0.0704(10) 0.0853(12) -0.0042(8) 0.0496(10) -0.0283(9)
P1 0.0582(9) 0.0483(8) 0.0521(8) -0.0023(6) 0.0257(7) -0.0051(7)
P2 0.0529(8) 0.0481(8) 0.0508(8) -0.0022(6) 0.0176(6) -0.0062(7)
O1 0.073(3) 0.050(2) 0.061(2) -0.0109(18) 0.029(2) -0.0148(19)
O2 0.072(3) 0.059(2) 0.073(3) -0.014(2) 0.041(2) -0.015(2)
O3 0.070(2) 0.070(2) 0.0342(18) 0.023(2) 0.0164(17) -0.0040(17)
O4 0.078(3) 0.075(3) 0.041(2) 0.019(2) 0.011(2) -0.005(2)
O5 0.224(8) 0.148(6) 0.084(4) 0.130(6) -0.019(5) -0.028(4)
O6 0.134(5) 0.061(3) 0.088(3) 0.020(3) 0.026(3) -0.022(3)
O7 0.227(8) 0.162(6) 0.055(3) 0.119(6) -0.011(4) -0.005(4)
O8 0.183(6) 0.087(3) 0.044(3) 0.021(4) -0.009(3) -0.008(3)
N1 0.103(4) 0.070(4) 0.055(3) 0.027(3) 0.020(3) 0.000(3)
N2 0.111(5) 0.085(4) 0.038(3) 0.025(4) 0.007(3) 0.003(3)
C1 0.051(3) 0.050(3) 0.041(3) 0.004(2) 0.016(2) -0.002(2)
C2 0.051(3) 0.043(3) 0.038(3) 0.008(2) 0.013(2) 0.000(2)
C3 0.055(3) 0.051(3) 0.047(3) 0.000(3) 0.018(2) -0.001(3)
C4 0.063(4) 0.062(4) 0.050(3) 0.004(3) 0.027(3) -0.001(3)
C5 0.058(3) 0.063(3) 0.033(3) 0.015(3) 0.016(2) -0.002(2)
C6 0.061(3) 0.047(3) 0.042(3) 0.007(3) 0.009(2) -0.007(2)
C7 0.051(3) 0.053(3) 0.037(3) 0.003(2) 0.018(2) 0.001(2)
C8 0.049(3) 0.049(3) 0.036(3) -0.001(2) 0.018(2) 0.000(2)
C9 0.057(3) 0.061(3) 0.036(3) 0.010(3) 0.014(2) 0.004(3)
C10 0.066(3) 0.050(3) 0.044(3) 0.006(3) 0.018(3) -0.003(3)
C11 0.063(4) 0.051(3) 0.040(3) -0.006(3) 0.017(3) -0.009(2)
C12 0.053(3) 0.061(3) 0.035(3) -0.001(3) 0.010(2) -0.001(2)
C13 0.061(3) 0.054(3) 0.041(3) 0.007(3) 0.018(3) 0.001(3)
C14 0.089(5) 0.058(4) 0.057(4) 0.003(3) 0.030(3) 0.010(3)
C15 0.138(8) 0.121(7) 0.062(5) 0.017(6) 0.055(5) 0.012(5)
C16 0.248(13) 0.075(5) 0.116(7) -0.038(7) 0.035(8) 0.023(6)
C17 0.099(6) 0.149(8) 0.098(6) 0.036(6) 0.029(5) 0.058(6)
C18 0.057(4) 0.084(5) 0.082(5) -0.009(3) 0.021(3) -0.012(4)
C19 0.070(5) 0.113(7) 0.145(8) -0.025(5) 0.030(5) -0.041(6)
C20 0.060(4) 0.090(5) 0.131(7) 0.006(4) 0.031(4) -0.024(5)
C21 0.072(5) 0.159(9) 0.099(6) 0.003(5) 0.000(5) 0.023(6)
C22 0.056(4) 0.074(4) 0.068(4) -0.005(3) 0.012(3) -0.011(3)
C23 0.078(5) 0.107(6) 0.120(7) 0.014(5) -0.019(5) -0.002(5)
C24 0.074(5) 0.132(7) 0.112(7) -0.034(5) 0.019(4) -0.022(6)
C25 0.080(5) 0.126(6) 0.073(5) -0.008(5) 0.004(4) -0.027(5)
C26 0.076(4) 0.065(4) 0.077(4) -0.004(3) 0.025(4) 0.010(4)
C27 0.160(9) 0.087(5) 0.131(7) 0.012(6) 0.087(7) 0.035(6)
C28 0.107(6) 0.068(4) 0.131(7) 0.027(4) 0.045(5) 0.018(5)
C29 0.116(7) 0.115(7) 0.099(6) -0.006(5) -0.023(5) 0.046(5)

loop_
_atom_type_symbol
_atom_type_description
_atom_type_scat_dispersion_real
_atom_type_scat_dispersion_imag
_atom_type_scat_source
C C 0.0033 0.0016 'International Tables Vol C Tables 4.2.6.8 and 6.1.1.4'
H H 0.0000 0.0000 'International Tables Vol C Tables 4.2.6.8 and 6.1.1.4'
N N 0.0061 0.0033 'International Tables Vol C Tables 4.2.6.8 and 6.1.1.4'
O O 0.0106 0.0060 'International Tables Vol C Tables 4.2.6.8 and 6.1.1.4'
P P 0.1023 0.0942 'International Tables Vol C Tables 4.2.6.8 and 6.1.1.4'
Cl Cl 0.1484 0.1585 'International Tables Vol C Tables 4.2.6.8 and 6.1.1.4'
Ni Ni 0.3393 1.1124 'International Tables Vol C Tables 4.2.6.8 and 6.1.1.4'

loop_
_geom_angle_atom_site_label_1
_geom_angle_atom_site_label_2
_geom_angle_atom_site_label_3
_geom_angle
_geom_angle_publ_flag
C2 Ni1 P2 81.65(16) y
C2 Ni1 P1 82.49(16) y
P2 Ni1 P1 164.14(6) y
C2 Ni1 Cl1 178.79(17) y
P2 Ni1 Cl1 97.91(6) y
P1 Ni1 Cl1 97.95(6) y
O1 P1 C18 100.4(3) ?
O1 P1 C14 100.5(2) ?
C18 P1 C14 114.9(3) ?
O1 P1 Ni1 105.08(14) ?
C18 P1 Ni1 117.2(2) ?
C14 P1 Ni1 115.2(2) ?
O2 P2 C22 100.9(3) ?
O2 P2 C26 100.2(3) ?
C22 P2 C26 114.0(3) ?
O2 P2 Ni1 105.88(15) ?
C22 P2 Ni1 116.7(2) ?
C26 P2 Ni1 116.0(2) ?
C1 O1 P1 112.5(3) ?
C3 O2 P2 112.5(3) ?
C7 O3 C5 120.0(4) ?
O6 N1 O5 123.8(6) ?
O6 N1 C10 119.0(6) ?
O5 N1 C10 117.2(6) ?
O8 N2 O7 122.5(5) ?
O8 N2 C12 119.8(6) ?
O7 N2 C12 117.6(6) ?
O1 C1 C6 118.8(5) ?
O1 C1 C2 118.2(4) ?
C6 C1 C2 123.0(5) ?
C1 C2 C3 115.3(5) ?
C1 C2 Ni1 121.8(4) ?
C3 C2 Ni1 122.9(4) ?
C4 C3 O2 118.5(5) ?
C4 C3 C2 124.4(5) ?
O2 C3 C2 117.0(5) ?
C5 C4 C3 116.6(5) ?
C5 C4 H4 121.7 ?
C3 C4 H4 121.7 ?
C4 C5 C6 123.3(5) ?
C4 C5 O3 119.9(5) ?
C6 C5 O3 116.4(5) ?
C5 C6 C1 117.4(5) ?
C5 C6 H6 121.3 ?
C1 C6 H6 121.3 ?
O4 C7 O3 124.4(5) ?
O4 C7 C8 124.8(5) ?
O3 C7 C8 110.9(4) ?
C13 C8 C9 119.5(5) ?
C13 C8 C7 121.9(5) ?
C9 C8 C7 118.6(4) ?
C10 C9 C8 119.3(5) ?
C10 C9 H9 120.4 ?
C8 C9 H9 120.4 ?
C11 C10 C9 123.3(5) ?
C11 C10 N1 117.3(5) ?
C9 C10 N1 119.4(5) ?
C10 C11 C12 116.2(5) ?
C10 C11 H11 121.9 ?
C12 C11 H11 121.9 ?
C13 C12 C11 122.6(5) ?
C13 C12 N2 119.4(5) ?
C11 C12 N2 118.1(5) ?
C12 C13 C8 119.2(5) ?
C12 C13 H13 120.4 ?
C8 C13 H13 120.4 ?
C17 C14 C16 109.4(8) ?
C17 C14 C15 109.0(7) ?
C16 C14 C15 109.7(7) ?
C17 C14 P1 103.9(4) ?
C16 C14 P1 113.2(6) ?
C15 C14 P1 111.3(5) ?
C14 C15 H15A 109.5 ?
C14 C15 H15B 109.5 ?
H15A C15 H15B 109.5 ?
C14 C15 H15C 109.5 ?
H15A C15 H15C 109.5 ?
H15B C15 H15C 109.5 ?
C14 C16 H16A 109.5 ?
C14 C16 H16B 109.5 ?
H16A C16 H16B 109.5 ?
C14 C16 H16C 109.5 ?
H16A C16 H16C 109.5 ?
H16B C16 H16C 109.5 ?
C14 C17 H17A 109.5 ?
C14 C17 H17B 109.5 ?
H17A C17 H17B 109.5 ?
C14 C17 H17C 109.5 ?
H17A C17 H17C 109.5 ?
H17B C17 H17C 109.5 ?
C21 C18 C19 109.4(7) ?
C21 C18 C20 108.1(7) ?
C19 C18 C20 110.6(6) ?
C21 C18 P1 104.0(5) ?
C19 C18 P1 112.9(5) ?
C20 C18 P1 111.5(5) ?
C18 C19 H19A 109.5 ?
C18 C19 H19B 109.5 ?
H19A C19 H19B 109.5 ?
C18 C19 H19C 109.5 ?
H19A C19 H19C 109.5 ?
H19B C19 H19C 109.5 ?
C18 C20 H20A 109.5 ?
C18 C20 H20B 109.5 ?
H20A C20 H20B 109.5 ?
C18 C20 H20C 109.5 ?
H20A C20 H20C 109.5 ?
H20B C20 H20C 109.5 ?
C18 C21 H21A 109.5 ?
C18 C21 H21B 109.5 ?
H21A C21 H21B 109.5 ?
C18 C21 H21C 109.5 ?
H21A C21 H21C 109.5 ?
H21B C21 H21C 109.5 ?
C23 C22 C24 110.5(7) ?
C23 C22 C25 108.2(7) ?
C24 C22 C25 109.3(6) ?
C23 C22 P2 104.8(5) ?
C24 C22 P2 113.1(5) ?
C25 C22 P2 110.8(4) ?
C22 C23 H23A 109.5 ?
C22 C23 H23B 109.5 ?
H23A C23 H23B 109.5 ?
C22 C23 H23C 109.5 ?
H23A C23 H23C 109.5 ?
H23B C23 H23C 109.5 ?
C22 C24 H24A 109.5 ?
C22 C24 H24B 109.5 ?
H24A C24 H24B 109.5 ?
C22 C24 H24C 109.5 ?
H24A C24 H24C 109.5 ?
H24B C24 H24C 109.5 ?
C22 C25 H25A 109.5 ?
C22 C25 H25B 109.5 ?
H25A C25 H25B 109.5 ?
C22 C25 H25C 109.5 ?
H25A C25 H25C 109.5 ?
H25B C25 H25C 109.5 ?
C27 C26 C28 109.7(6) ?
C27 C26 C29 110.3(7) ?
C28 C26 C29 106.3(7) ?
C27 C26 P2 114.4(5) ?
C28 C26 P2 111.3(5) ?
C29 C26 P2 104.4(5) ?
C26 C27 H27A 109.5 ?
C26 C27 H27B 109.5 ?
H27A C27 H27B 109.5 ?
C26 C27 H27C 109.5 ?
H27A C27 H27C 109.5 ?
H27B C27 H27C 109.5 ?
C26 C28 H28A 109.5 ?
C26 C28 H28B 109.5 ?
H28A C28 H28B 109.5 ?
C26 C28 H28C 109.5 ?
H28A C28 H28C 109.5 ?
H28B C28 H28C 109.5 ?
C26 C29 H29A 109.5 ?
C26 C29 H29B 109.5 ?
H29A C29 H29B 109.5 ?
C26 C29 H29C 109.5 ?
H29A C29 H29C 109.5 ?
H29B C29 H29C 109.5 ?

loop_
_geom_bond_atom_site_label_1
_geom_bond_atom_site_label_2
_geom_bond_distance
_geom_bond_publ_flag
Ni1 C2 1.886(5) y
Ni1 P2 2.1741(15) y
Ni1 P1 2.1805(15) y
Ni1 Cl1 2.1976(15) y
P1 O1 1.654(4) y
P1 C18 1.857(7) ?
P1 C14 1.868(6) ?
P2 O2 1.647(4) y
P2 C22 1.862(6) ?
P2 C26 1.863(7) ?
O1 C1 1.385(6) ?
O2 C3 1.386(6) ?
O3 C7 1.336(6) ?
O3 C5 1.413(6) ?
O4 C7 1.198(6) ?
O5 N1 1.201(8) ?
O6 N1 1.193(7) ?
O7 N2 1.210(7) ?
O8 N2 1.191(7) ?
N1 C10 1.473(7) ?
N2 C12 1.463(7) ?
C1 C6 1.388(7) ?
C1 C2 1.390(7) ?
C2 C3 1.390(7) ?
C3 C4 1.381(8) ?
C4 C5 1.366(8) ?
C4 H4 0.9300 ?
C5 C6 1.378(7) ?
C6 H6 0.9300 ?
C7 C8 1.487(7) ?
C8 C13 1.380(7) ?
C8 C9 1.379(7) ?
C9 C10 1.374(7) ?
C9 H9 0.9300 ?
C10 C11 1.360(7) ?
C11 C12 1.390(8) ?
C11 H11 0.9300 ?
C12 C13 1.373(7) ?
C13 H13 0.9300 ?
C14 C17 1.513(10) ?
C14 C16 1.520(10) ?
C14 C15 1.527(9) ?
C15 H15A 0.9600 ?
C15 H15B 0.9600 ?
C15 H15C 0.9600 ?
C16 H16A 0.9600 ?
C16 H16B 0.9600 ?
C16 H16C 0.9600 ?
C17 H17A 0.9600 ?
C17 H17B 0.9600 ?
C17 H17C 0.9600 ?
C18 C21 1.521(11) ?
C18 C19 1.529(10) ?
C18 C20 1.527(9) ?
C19 H19A 0.9600 ?
C19 H19B 0.9600 ?
C19 H19C 0.9600 ?
C20 H20A 0.9600 ?
C20 H20B 0.9600 ?
C20 H20C 0.9600 ?
C21 H21A 0.9600 ?
C21 H21B 0.9600 ?
C21 H21C 0.9600 ?
C22 C23 1.498(10) ?
C22 C24 1.514(9) ?
C22 C25 1.542(9) ?
C23 H23A 0.9600 ?
C23 H23B 0.9600 ?
C23 H23C 0.9600 ?
C24 H24A 0.9600 ?
C24 H24B 0.9600 ?
C24 H24C 0.9600 ?
C25 H25A 0.9600 ?
C25 H25B 0.9600 ?
C25 H25C 0.9600 ?
C26 C27 1.503(10) ?
C26 C28 1.524(10) ?
C26 C29 1.538(10) ?
C27 H27A 0.9600 ?
C27 H27B 0.9600 ?
C27 H27C 0.9600 ?
C28 H28A 0.9600 ?
C28 H28B 0.9600 ?
C28 H28C 0.9600 ?
C29 H29A 0.9600 ?
C29 H29B 0.9600 ?
C29 H29C 0.9600 ?

loop_
_geom_hbond_atom_site_label_D
_geom_hbond_atom_site_label_H
_geom_hbond_atom_site_label_A
_geom_hbond_site_symmetry_A
_geom_hbond_distance_DH
_geom_hbond_distance_HA
_geom_hbond_distance_DA
_geom_hbond_angle_DHA
C11 H11 O4 2_565 0.93 2.45 3.264(6) 146
C6 H6 O8 2_564 0.93 2.67 3.346(6) 130
C23 H23C O6 2_564 0.96 2.74 3.559(6) 144
C15 H15A O7 1_554 0.96 2.82 3.652(6) 154
C17 H17A O8 1_554 0.96 2.73 3.683(4) 171
C24 H24C O3 4_454 0.96 2.64 3.589(6) 169

loop_
_geom_torsion_atom_site_label_1
_geom_torsion_atom_site_label_2
_geom_torsion_atom_site_label_3
_geom_torsion_atom_site_label_4
_geom_torsion
C18 P1 O1 C1 -121.5(4)
C14 P1 O1 C1 120.5(4)
Ni1 P1 O1 C1 0.6(4)
C22 P2 O2 C3 -124.0(4)
C26 P2 O2 C3 118.9(4)
Ni1 P2 O2 C3 -2.0(4)
P1 O1 C1 C6 177.1(4)
P1 O1 C1 C2 -1.4(6)
O1 C1 C2 C3 -179.8(4)
C6 C1 C2 C3 1.8(8)
O1 C1 C2 Ni1 1.6(7)
C6 C1 C2 Ni1 -176.8(4)
P2 Ni1 C2 C1 179.2(4)
P1 Ni1 C2 C1 -0.9(4)
P2 Ni1 C2 C3 0.7(4)
P1 Ni1 C2 C3 -179.4(5)
P2 O2 C3 C4 -176.6(4)
P2 O2 C3 C2 2.7(6)
C1 C2 C3 C4 -1.6(8)
Ni1 C2 C3 C4 177.0(4)
C1 C2 C3 O2 179.2(5)
Ni1 C2 C3 O2 -2.3(7)
O2 C3 C4 C5 179.4(5)
C2 C3 C4 C5 0.2(8)
C3 C4 C5 C6 1.1(8)
C3 C4 C5 O3 -172.3(5)
C7 O3 C5 C4 -95.8(6)
C7 O3 C5 C6 90.3(6)
C4 C5 C6 C1 -0.9(8)
O3 C5 C6 C1 172.7(4)
O1 C1 C6 C5 -179.0(5)
C2 C1 C6 C5 -0.7(8)
C5 O3 C7 O4 9.5(8)
C5 O3 C7 C8 -169.4(4)
O4 C7 C8 C13 170.1(6)
O3 C7 C8 C13 -11.0(7)
O4 C7 C8 C9 -12.8(8)
O3 C7 C8 C9 166.1(5)
C13 C8 C9 C10 2.3(8)
C7 C8 C9 C10 -174.9(5)
C8 C9 C10 C11 -1.9(8)
C8 C9 C10 N1 179.1(5)
O6 N1 C10 C11 13.5(9)
O5 N1 C10 C11 -164.4(7)
O6 N1 C10 C9 -167.5(6)
O5 N1 C10 C9 14.6(10)
C9 C10 C11 C12 0.2(8)
N1 C10 C11 C12 179.2(5)
C10 C11 C12 C13 1.1(8)
C10 C11 C12 N2 -177.9(5)
O8 N2 C12 C13 -177.4(6)
O7 N2 C12 C13 -0.6(10)
O8 N2 C12 C11 1.6(9)
O7 N2 C12 C11 178.5(7)
C11 C12 C13 C8 -0.7(8)
N2 C12 C13 C8 178.3(5)
C9 C8 C13 C12 -1.0(8)
C7 C8 C13 C12 176.1(5)
O1 P1 C14 C17 -71.2(6)
C18 P1 C14 C17 -178.0(5)
Ni1 P1 C14 C17 41.1(6)
O1 P1 C14 C16 47.4(7)
C18 P1 C14 C16 -59.3(7)
Ni1 P1 C14 C16 159.8(6)
O1 P1 C14 C15 171.6(5)
C18 P1 C14 C15 64.8(6)
Ni1 P1 C14 C15 -76.1(6)
O1 P1 C18 C21 73.3(6)
C14 P1 C18 C21 -179.8(5)
Ni1 P1 C18 C21 -39.7(6)
O1 P1 C18 C19 -45.1(6)
C14 P1 C18 C19 61.7(7)
Ni1 P1 C18 C19 -158.2(5)
O1 P1 C18 C20 -170.4(5)
C14 P1 C18 C20 -63.5(6)
Ni1 P1 C18 C20 76.6(5)
O2 P2 C22 C23 68.0(6)
C26 P2 C22 C23 174.4(6)
Ni1 P2 C22 C23 -46.2(6)
O2 P2 C22 C24 -52.4(6)
C26 P2 C22 C24 54.0(6)
Ni1 P2 C22 C24 -166.5(5)
O2 P2 C22 C25 -175.5(5)
C26 P2 C22 C25 -69.1(6)
Ni1 P2 C22 C25 70.3(5)
O2 P2 C26 C27 36.5(7)
C22 P2 C26 C27 -70.4(7)
Ni1 P2 C26 C27 149.9(6)
O2 P2 C26 C28 161.5(5)
C22 P2 C26 C28 54.6(6)
Ni1 P2 C26 C28 -85.1(5)
O2 P2 C26 C29 -84.2(6)
C22 P2 C26 C29 169.0(5)
Ni1 P2 C26 C29 29.2(6)
